data_7000810
loop_
_publ_author_name
'Bi, Yanfeng'
'Wang, Xiu-Teng'
'Wang, Bing-Wu'
'Liao, Wuping'
'Wang, Xiaofei'
'Zhang, Hongjie'
'Gao, Song'
'Li, Deqian'

_publ_section_title
;
 Two MnII2LnIII4 (Ln = Gd, Eu) hexanuclear compounds of
 p-tert-butylsulfinylcalix[4]arene
;
_journal_issue 12
_journal_name_full 'Dalton Transactions'
_journal_page_first 2250
_journal_page_last 2254
_journal_paper_doi 10.1039/b817515b
_journal_year 2009
_chemical_formula_moiety '[Eu4Mn2(C40H44O8S4)4(H2O)2]'
_chemical_formula_sum 'C160 H176 Eu4 Mn2 O34 S16'
_chemical_formula_weight 3873.69
_chemical_name_common (Eu4Mn2(C40H44O8S4)4(H2O)2)
_chemical_name_systematic
;
?
;
_space_group_IT_number 88
_symmetry_cell_setting tetragonal
_symmetry_space_group_name_Hall '-I 4ad'
_symmetry_space_group_name_H-M 'I 41/a :2'
_atom_sites_solution_hydrogens geom
_atom_sites_solution_primary direct
_atom_sites_solution_secondary difmap
_audit_creation_method SHELXL-97
_cell_angle_alpha 90.00
_cell_angle_beta 90.00
_cell_angle_gamma 90.00
_cell_formula_units_Z 4
_cell_length_a 19.6997(8)
_cell_length_b 19.6997(8)
_cell_length_c 65.255(4)
_cell_measurement_reflns_used 9473
_cell_measurement_temperature 150(2)
_cell_measurement_theta_max 25.79
_cell_measurement_theta_min 2.33
_cell_volume 25324(2)
_computing_cell_refinement 'SMART (Bruker, 2001)'
_computing_data_collection 'SMART (Bruker, 2001)'
_computing_data_reduction 'SAINT+ (Bruker, 1999)'
_computing_molecular_graphics 'PLATON (Spek, 2003)'
_computing_publication_material 'SHELXTL (1998)'
_computing_structure_refinement 'SHELXL-97 (Sheldrick, 2008)'
_computing_structure_solution 'SHELXS-97 (Sheldrick, 2008)'
_diffrn_ambient_temperature 150(2)
_diffrn_measured_fraction_theta_full 0.998
_diffrn_measured_fraction_theta_max 0.998
_diffrn_measurement_device_type 'Bruker AXS Apex CCD diffractometer'
_diffrn_measurement_method '\w scan'
_diffrn_radiation_monochromator graphite
_diffrn_radiation_source 'fine-focus sealed tube'
_diffrn_radiation_type MoK\a
_diffrn_radiation_wavelength 0.71073
_diffrn_reflns_av_R_equivalents 0.0546
_diffrn_reflns_av_sigmaI/netI 0.0236
_diffrn_reflns_limit_h_max 25
_diffrn_reflns_limit_h_min -26
_diffrn_reflns_limit_k_max 26
_diffrn_reflns_limit_k_min -26
_diffrn_reflns_limit_l_max 86
_diffrn_reflns_limit_l_min -85
_diffrn_reflns_number 256781
_diffrn_reflns_theta_full 28.00
_diffrn_reflns_theta_max 28.00
_diffrn_reflns_theta_min 1.87
_exptl_absorpt_coefficient_mu 1.251
_exptl_absorpt_correction_T_max 0.6955
_exptl_absorpt_correction_T_min 0.4882
_exptl_absorpt_correction_type empirical
_exptl_absorpt_process_details ' SADABS, Sheldrick, 1996'
_exptl_crystal_colour colorless
_exptl_crystal_density_diffrn 1.016
_exptl_crystal_density_method 'not measured'
_exptl_crystal_description block
_exptl_crystal_F_000 7864
_exptl_crystal_size_max 0.67
_exptl_crystal_size_mid 0.38
_exptl_crystal_size_min 0.31
_platon_squeeze_details
;
;
_refine_diff_density_max 1.732
_refine_diff_density_min -0.411
_refine_diff_density_rms 0.085
_refine_ls_extinction_method none
_refine_ls_goodness_of_fit_ref 1.028
_refine_ls_hydrogen_treatment constr
_refine_ls_matrix_type full
_refine_ls_number_parameters 491
_refine_ls_number_reflns 15242
_refine_ls_number_restraints 18
_refine_ls_restrained_S_all 1.058
_refine_ls_R_factor_all 0.0560
_refine_ls_R_factor_gt 0.0430
_refine_ls_shift/su_max 0.004
_refine_ls_shift/su_mean 0.000
_refine_ls_structure_factor_coef Fsqd
_refine_ls_weighting_details 'calc w=1/[\s^2^(Fo^2^)+(0.0755P)^2^+14.4712P] where P=(Fo^2^+2Fc^2^)/3'
_refine_ls_weighting_scheme calc
_refine_ls_wR_factor_gt 0.1139
_refine_ls_wR_factor_ref 0.1204
_reflns_number_gt 12512
_reflns_number_total 15242
_reflns_threshold_expression >2sigma(I)
_cod_data_source_file b817515b.txt
_cod_data_source_block compound_2_squeeze
_cod_depositor_comments
;
The following automatic conversions were performed:
'_symmetry_cell_setting' value 'Tetragonal' changed to 'tetragonal'
according to '/home/saulius/struct/CIF-dictionaries/cif_core.dic'
dictionary named 'cif_core.dic' version 2.4.1 from
2010-06-29.

'_refine_ls_hydrogen_treatment' value 'Constr' changed to
'constr' according to '/home/saulius/struct/CIF-dictionaries/cif_core.dic'
dictionary named 'cif_core.dic' version 2.4.1 from 2010-06-29.

Automatic conversion script
Id: cif_fix_enum 1527 2010-12-29 10:47:43Z saulius 
;
_cod_original_sg_symbol_H-M I41/a
_cod_database_code 7000810

loop_
_symmetry_equiv_pos_as_xyz
'x, y, z'
'-x, -y+1/2, z'
'-y+3/4, x+1/4, z+1/4'
'y+1/4, -x+1/4, z+1/4'
'x+1/2, y+1/2, z+1/2'
'-x+1/2, -y+1, z+1/2'
'-y+5/4, x+3/4, z+3/4'
'y+3/4, -x+3/4, z+3/4'
'-x, -y, -z'
'x, y-1/2, -z'
'y-3/4, -x-1/4, -z-1/4'
'-y-1/4, x-1/4, -z-1/4'
'-x+1/2, -y+1/2, -z+1/2'
'x+1/2, y, -z+1/2'
'y-1/4, -x+1/4, -z+1/4'
'-y+1/4, x+1/4, -z+1/4'

loop_
_atom_site_label
_atom_site_type_symbol
_atom_site_fract_x
_atom_site_fract_y
_atom_site_fract_z
_atom_site_U_iso_or_equiv
_atom_site_adp_type
_atom_site_occupancy
_atom_site_symmetry_multiplicity
_atom_site_calc_flag
_atom_site_refinement_flags
_atom_site_disorder_assembly
_atom_site_disorder_group
Eu1 Eu 0.073660(7) 0.154541(8) 0.572365(2) 0.04114(6) Uani 1 1 d . . .
Mn1 Mn 0.0000 0.2500 0.536974(9) 0.04218(14) Uani 1 2 d S . .
S1 S 0.08758(6) 0.32043(6) 0.506330(16) 0.0689(3) Uani 1 1 d . . .
S2 S 0.24643(4) 0.18462(4) 0.564446(14) 0.0534(2) Uani 1 1 d . . .
S3 S 0.11698(4) 0.33887(4) 0.624416(11) 0.04442(17) Uani 1 1 d . . .
S4 S -0.00233(4) 0.50569(4) 0.565989(13) 0.04832(18) Uani 1 1 d . . .
O1 O 0.10772(10) 0.23184(11) 0.54458(3) 0.0463(5) Uani 1 1 d . . .
O2 O 0.12183(11) 0.24637(15) 0.58941(4) 0.0651(7) Uani 1 1 d . . .
O3 O 0.03158(11) 0.36823(10) 0.58829(3) 0.0478(5) Uani 1 1 d . . .
O4 O 0.00347(10) 0.35990(11) 0.54409(3) 0.0450(5) Uani 1 1 d . . .
O5 O 0.0340(3) 0.2795(3) 0.50765(7) 0.0660(10) Uani 0.50 1 d P . .
O5' O 0.0887(3) 0.3271(3) 0.48523(8) 0.0660(10) Uani 0.50 1 d P . .
O6 O 0.19048(11) 0.13349(12) 0.56733(4) 0.0543(5) Uani 1 1 d . . .
O7 O 0.14418(15) 0.35697(13) 0.64558(3) 0.0670(7) Uani 1 1 d . . .
O8 O -0.06617(11) 0.46366(11) 0.56763(3) 0.0504(5) Uani 1 1 d . . .
O9 O 0.0000 0.2500 0.57110(4) 0.0437(6) Uani 1 2 d S . .
C1 C 0.16425(17) 0.28912(17) 0.51703(5) 0.0533(8) Uani 1 1 d . . .
C2 C 0.22265(19) 0.3046(2) 0.50615(6) 0.0650(10) Uani 1 1 d . . .
H2A H 0.2189 0.3303 0.4939 0.078 Uiso 1 1 calc R . .
C3 C 0.2855(2) 0.2842(2) 0.51252(7) 0.0757(12) Uani 1 1 d . . .
C4 C 0.28799(18) 0.2477(2) 0.53045(7) 0.0679(10) Uani 1 1 d . . .
H4A H 0.3309 0.2327 0.5353 0.081 Uiso 1 1 calc R . .
C5 C 0.22967(16) 0.23152(17) 0.54202(6) 0.0541(8) Uani 1 1 d . . .
C6 C 0.24250(15) 0.24494(16) 0.58465(5) 0.0482(7) Uani 1 1 d . . .
C7 C 0.30639(16) 0.26934(17) 0.59078(6) 0.0569(8) Uani 1 1 d . . .
H7A H 0.3458 0.2539 0.5838 0.068 Uiso 1 1 calc R . .
C8 C 0.31347(16) 0.31548(17) 0.60679(7) 0.0613(10) Uani 1 1 d . . .
C9 C 0.25474(17) 0.33483(15) 0.61701(6) 0.0529(8) Uani 1 1 d . . .
H9A H 0.2580 0.3644 0.6285 0.064 Uiso 1 1 calc R . .
C10 C 0.19131(14) 0.31181(14) 0.61083(5) 0.0416(6) Uani 1 1 d . . .
C11 C 0.10499(14) 0.41991(14) 0.61242(4) 0.0401(6) Uani 1 1 d . . .
C12 C 0.13860(16) 0.47613(16) 0.62016(5) 0.0483(7) Uani 1 1 d . . .
H12A H 0.1671 0.4710 0.6318 0.058 Uiso 1 1 calc R . .
C13 C 0.13159(16) 0.54001(15) 0.61125(6) 0.0502(7) Uani 1 1 d . . .
C14 C 0.08674(15) 0.54485(15) 0.59496(5) 0.0491(7) Uani 1 1 d . . .
H14A H 0.0790 0.5880 0.5889 0.059 Uiso 1 1 calc R . .
C15 C 0.05240(14) 0.48840(14) 0.58709(5) 0.0420(6) Uani 1 1 d . . .
C16 C 0.04367(15) 0.47571(16) 0.54435(5) 0.0474(7) Uani 1 1 d . . .
C17 C 0.08098(16) 0.52750(18) 0.53508(5) 0.0535(8) Uani 1 1 d . . .
H17A H 0.0798 0.5716 0.5409 0.064 Uiso 1 1 calc R . .
C18 C 0.11957(16) 0.51704(19) 0.51772(6) 0.0567(8) Uani 1 1 d . . .
C19 C 0.11854(17) 0.4522(2) 0.50988(5) 0.0562(8) Uani 1 1 d . . .
H19A H 0.1444 0.4428 0.4979 0.067 Uiso 1 1 calc R . .
C20 C 0.08134(16) 0.39970(17) 0.51865(5) 0.0501(7) Uani 1 1 d . . .
C21 C 0.16371(15) 0.24967(16) 0.53507(5) 0.0485(7) Uani 1 1 d . . .
C22 C 0.18290(14) 0.26629(16) 0.59457(5) 0.0432(6) Uani 1 1 d . . .
C23 C 0.06138(14) 0.42325(14) 0.59556(4) 0.0403(6) Uani 1 1 d . . .
C24 C 0.04095(15) 0.40948(16) 0.53635(5) 0.0449(7) Uani 1 1 d . . .
C25 C 0.3485(3) 0.2993(4) 0.49960(10) 0.114(2) Uani 1 1 d . . .
C26 C 0.3829(2) 0.3426(2) 0.61391(9) 0.0842(14) Uani 1 1 d . . .
C27 C 0.17167(19) 0.60095(17) 0.61986(7) 0.0634(10) Uani 1 1 d . . .
C28 C 0.15926(19) 0.5730(2) 0.50664(6) 0.0696(11) Uani 1 1 d . . .
C29 C 0.3486(4) 0.3721(4) 0.49257(14) 0.167(3) Uani 1 1 d U . .
H29A H 0.3097 0.3800 0.4835 0.251 Uiso 1 1 calc R . .
H29B H 0.3907 0.3816 0.4851 0.251 Uiso 1 1 calc R . .
H29C H 0.3454 0.4022 0.5045 0.251 Uiso 1 1 calc R . .
C30 C 0.4115(4) 0.2927(5) 0.51206(15) 0.170(3) Uani 1 1 d U . .
H30A H 0.4155 0.2460 0.5171 0.255 Uiso 1 1 calc R . .
H30B H 0.4093 0.3240 0.5237 0.255 Uiso 1 1 calc R . .
H30C H 0.4510 0.3037 0.5036 0.255 Uiso 1 1 calc R . .
C31 C 0.3575(6) 0.2452(7) 0.4848(2) 0.284(6) Uani 1 1 d U . .
H31A H 0.3182 0.2437 0.4756 0.426 Uiso 1 1 calc R . .
H31B H 0.3616 0.2017 0.4919 0.426 Uiso 1 1 calc R . .
H31C H 0.3987 0.2535 0.4767 0.426 Uiso 1 1 calc R . .
C32 C 0.4388(2) 0.3207(3) 0.59895(14) 0.139(3) Uani 1 1 d . . .
H32A H 0.4414 0.2710 0.5986 0.208 Uiso 1 1 calc R . .
H32B H 0.4825 0.3392 0.6035 0.208 Uiso 1 1 calc R . .
H32C H 0.4284 0.3380 0.5852 0.208 Uiso 1 1 calc R . .
C33 C 0.3974(3) 0.3168(3) 0.63510(11) 0.134(3) Uani 1 1 d . . .
H33A H 0.3991 0.2671 0.6349 0.201 Uiso 1 1 calc R . .
H33B H 0.3614 0.3318 0.6444 0.201 Uiso 1 1 calc R . .
H33C H 0.4411 0.3347 0.6398 0.201 Uiso 1 1 calc R . .
C34 C 0.3816(2) 0.4196(2) 0.61356(9) 0.0872(14) Uani 1 1 d . . .
H34A H 0.3466 0.4361 0.6230 0.131 Uiso 1 1 calc R . .
H34B H 0.3713 0.4353 0.5996 0.131 Uiso 1 1 calc R . .
H34C H 0.4259 0.4372 0.6178 0.131 Uiso 1 1 calc R . .
C35 C 0.2472(2) 0.5838(2) 0.61976(8) 0.0799(13) Uani 1 1 d . . .
H35A H 0.2620 0.5750 0.6057 0.120 Uiso 1 1 calc R . .
H35B H 0.2552 0.5434 0.6282 0.120 Uiso 1 1 calc R . .
H35C H 0.2730 0.6221 0.6254 0.120 Uiso 1 1 calc R . .
C36 C 0.1593(3) 0.6646(2) 0.60744(9) 0.0907(15) Uani 1 1 d . . .
H36A H 0.1731 0.6568 0.5932 0.136 Uiso 1 1 calc R . .
H36B H 0.1859 0.7021 0.6132 0.136 Uiso 1 1 calc R . .
H36C H 0.1109 0.6761 0.6079 0.136 Uiso 1 1 calc R . .
C37 C 0.1494(3) 0.6150(3) 0.64212(8) 0.0947(16) Uani 1 1 d . . .
H37A H 0.1008 0.6258 0.6424 0.142 Uiso 1 1 calc R . .
H37B H 0.1753 0.6533 0.6476 0.142 Uiso 1 1 calc R . .
H37C H 0.1578 0.5746 0.6505 0.142 Uiso 1 1 calc R . .
C38 C 0.1614(3) 0.6376(3) 0.51859(10) 0.118(2) Uani 1 1 d . . .
H38A H 0.1877 0.6716 0.5110 0.177 Uiso 1 1 calc R . .
H38B H 0.1829 0.6294 0.5319 0.177 Uiso 1 1 calc R . .
H38C H 0.1151 0.6544 0.5207 0.177 Uiso 1 1 calc R . .
C39 C 0.2336(2) 0.5513(3) 0.50353(10) 0.1075(19) Uani 1 1 d . . .
H39A H 0.2584 0.5876 0.4965 0.161 Uiso 1 1 calc R . .
H39B H 0.2351 0.5098 0.4953 0.161 Uiso 1 1 calc R . .
H39C H 0.2546 0.5427 0.5169 0.161 Uiso 1 1 calc R . .
C40 C 0.1263(3) 0.5852(3) 0.48613(9) 0.121(2) Uani 1 1 d . . .
H40A H 0.1511 0.6208 0.4788 0.181 Uiso 1 1 calc R . .
H40B H 0.0791 0.5995 0.4882 0.181 Uiso 1 1 calc R . .
H40C H 0.1272 0.5432 0.4781 0.181 Uiso 1 1 calc R . .

loop_
_atom_site_aniso_label
_atom_site_aniso_U_11
_atom_site_aniso_U_22
_atom_site_aniso_U_33
_atom_site_aniso_U_23
_atom_site_aniso_U_13
_atom_site_aniso_U_12
Eu1 0.03304(9) 0.05124(10) 0.03913(9) -0.00554(6) 0.00060(5) -0.00878(6)
Mn1 0.0389(3) 0.0501(4) 0.0376(3) 0.000 0.000 -0.0095(3)
S1 0.0730(6) 0.0802(7) 0.0535(5) -0.0113(4) -0.0108(4) -0.0033(5)
S2 0.0346(4) 0.0558(5) 0.0697(5) -0.0078(4) 0.0036(3) -0.0013(3)
S3 0.0518(4) 0.0415(4) 0.0400(4) 0.0025(3) -0.0012(3) -0.0136(3)
S4 0.0415(4) 0.0403(4) 0.0631(5) 0.0078(3) -0.0010(3) 0.0023(3)
O1 0.0361(10) 0.0569(13) 0.0459(11) -0.0052(9) 0.0053(8) -0.0078(9)
O2 0.0296(10) 0.106(2) 0.0601(14) -0.0327(13) -0.0020(9) -0.0062(12)
O3 0.0588(13) 0.0333(10) 0.0514(12) 0.0034(9) -0.0149(10) -0.0117(9)
O4 0.0437(11) 0.0472(11) 0.0440(11) 0.0087(9) 0.0008(9) -0.0097(9)
O5 0.068(2) 0.085(3) 0.0441(18) -0.0025(16) 0.0004(15) -0.0223(19)
O5' 0.068(2) 0.085(3) 0.0441(18) -0.0025(16) 0.0004(15) -0.0223(19)
O6 0.0401(11) 0.0610(14) 0.0616(13) -0.0052(11) 0.0045(10) -0.0039(10)
O7 0.0923(19) 0.0700(16) 0.0386(11) 0.0003(11) -0.0079(12) -0.0291(14)
O8 0.0390(11) 0.0518(13) 0.0605(13) 0.0100(10) -0.0010(9) 0.0008(9)
O9 0.0432(15) 0.0398(15) 0.0483(16) 0.000 0.000 -0.0028(12)
C1 0.0525(18) 0.0544(19) 0.0530(18) -0.0059(14) 0.0114(14) -0.0094(15)
C2 0.060(2) 0.070(2) 0.065(2) 0.0010(18) 0.0224(17) -0.0161(18)
C3 0.055(2) 0.084(3) 0.088(3) 0.006(2) 0.031(2) -0.011(2)
C4 0.0401(18) 0.075(3) 0.089(3) -0.003(2) 0.0163(18) -0.0070(17)
C5 0.0387(16) 0.0554(19) 0.068(2) -0.0079(16) 0.0101(14) -0.0079(14)
C6 0.0364(15) 0.0457(16) 0.0624(19) 0.0012(14) -0.0077(13) -0.0039(12)
C7 0.0328(15) 0.0483(18) 0.090(3) 0.0043(17) -0.0093(15) -0.0024(13)
C8 0.0381(16) 0.0407(16) 0.105(3) 0.0021(17) -0.0217(17) -0.0056(13)
C9 0.0507(18) 0.0362(15) 0.072(2) 0.0023(14) -0.0195(16) -0.0072(13)
C10 0.0396(14) 0.0365(14) 0.0485(15) 0.0089(12) -0.0081(12) -0.0066(11)
C11 0.0359(14) 0.0384(14) 0.0459(15) -0.0005(11) 0.0039(11) -0.0043(11)
C12 0.0421(16) 0.0450(16) 0.0577(18) -0.0038(13) -0.0018(13) -0.0092(13)
C13 0.0426(16) 0.0348(15) 0.073(2) -0.0091(14) 0.0054(15) -0.0081(12)
C14 0.0422(16) 0.0332(14) 0.072(2) 0.0000(14) 0.0066(14) -0.0006(12)
C15 0.0335(13) 0.0380(14) 0.0545(16) 0.0014(12) 0.0031(12) 0.0002(11)
C16 0.0386(15) 0.0505(17) 0.0531(17) 0.0129(14) -0.0018(13) -0.0019(13)
C17 0.0404(16) 0.0513(18) 0.069(2) 0.0185(15) -0.0081(14) -0.0079(13)
C18 0.0407(16) 0.067(2) 0.063(2) 0.0257(17) -0.0057(14) -0.0117(15)
C19 0.0446(17) 0.074(2) 0.0502(18) 0.0165(16) -0.0016(14) -0.0154(16)
C20 0.0428(16) 0.0599(19) 0.0474(16) 0.0117(14) -0.0022(13) -0.0086(14)
C21 0.0386(15) 0.0509(17) 0.0558(17) -0.0142(14) 0.0060(13) -0.0123(13)
C22 0.0309(13) 0.0510(17) 0.0477(15) 0.0022(13) -0.0101(11) -0.0023(12)
C23 0.0386(14) 0.0369(14) 0.0455(15) -0.0028(11) 0.0059(11) -0.0027(11)
C24 0.0382(14) 0.0518(17) 0.0448(15) 0.0138(13) -0.0067(12) -0.0087(12)
C25 0.059(3) 0.158(6) 0.126(5) 0.036(4) 0.045(3) -0.006(3)
C26 0.047(2) 0.059(2) 0.147(4) 0.001(2) -0.038(2) -0.0108(17)
C27 0.0533(19) 0.0416(17) 0.095(3) -0.0106(17) 0.0026(18) -0.0163(15)
C28 0.054(2) 0.078(3) 0.076(2) 0.032(2) -0.0028(18) -0.0244(19)
C29 0.101(4) 0.194(7) 0.206(7) 0.088(6) 0.050(4) -0.026(4)
C30 0.092(4) 0.208(7) 0.210(7) 0.064(6) 0.065(5) -0.001(4)
C31 0.251(8) 0.321(10) 0.278(9) -0.063(7) 0.213(7) -0.055(7)
C32 0.035(2) 0.112(4) 0.269(9) -0.061(5) -0.025(3) -0.011(2)
C33 0.099(4) 0.109(4) 0.194(7) 0.053(4) -0.101(4) -0.049(3)
C34 0.059(2) 0.065(3) 0.137(4) -0.005(3) -0.021(3) -0.027(2)
C35 0.061(2) 0.054(2) 0.125(4) -0.018(2) -0.008(2) -0.0172(18)
C36 0.089(3) 0.045(2) 0.139(4) -0.004(2) -0.015(3) -0.021(2)
C37 0.098(4) 0.076(3) 0.110(4) -0.042(3) 0.010(3) -0.033(3)
C38 0.137(5) 0.084(3) 0.134(5) 0.029(3) 0.018(4) -0.061(3)
C39 0.062(3) 0.127(5) 0.134(5) 0.043(4) 0.010(3) -0.024(3)
C40 0.126(5) 0.126(5) 0.110(4) 0.078(4) -0.040(4) -0.049(4)

loop_
_atom_type_symbol
_atom_type_description
_atom_type_scat_dispersion_real
_atom_type_scat_dispersion_imag
_atom_type_scat_source
C C 0.0033 0.0016 'International Tables Vol C Tables 4.2.6.8 and 6.1.1.4'
H H 0.0000 0.0000 'International Tables Vol C Tables 4.2.6.8 and 6.1.1.4'
O O 0.0106 0.0060 'International Tables Vol C Tables 4.2.6.8 and 6.1.1.4'
S S 0.1246 0.1234 'International Tables Vol C Tables 4.2.6.8 and 6.1.1.4'
Mn Mn 0.3368 0.7283 'International Tables Vol C Tables 4.2.6.8 and 6.1.1.4'
Eu Eu -0.1578 3.6682 'International Tables Vol C Tables 4.2.6.8 and 6.1.1.4'

loop_
_geom_angle_atom_site_label_1
_geom_angle_atom_site_label_2
_geom_angle_atom_site_label_3
_geom_angle
_geom_angle_site_symmetry_1
_geom_angle_site_symmetry_3
_geom_angle_publ_flag
O2 Eu1 O8 149.08(9) . 2 ?
O2 Eu1 O6 78.78(8) . . ?
O8 Eu1 O6 82.48(8) 2 . ?
O2 Eu1 O3 107.18(7) . 2 ?
O8 Eu1 O3 79.33(7) 2 2 ?
O6 Eu1 O3 152.04(8) . 2 ?
O2 Eu1 O9 69.53(7) . . ?
O8 Eu1 O9 137.73(5) 2 . ?
O6 Eu1 O9 136.81(6) . . ?
O3 Eu1 O9 68.26(6) 2 . ?
O2 Eu1 O7 77.41(10) . 15_556 ?
O8 Eu1 O7 74.65(9) 2 15_556 ?
O6 Eu1 O7 77.53(8) . 15_556 ?
O3 Eu1 O7 77.29(9) 2 15_556 ?
O9 Eu1 O7 120.99(9) . 15_556 ?
O2 Eu1 O4 135.73(9) . 2 ?
O8 Eu1 O4 75.10(7) 2 2 ?
O6 Eu1 O4 119.19(7) . 2 ?
O3 Eu1 O4 76.16(7) 2 2 ?
O9 Eu1 O4 71.43(7) . 2 ?
O7 Eu1 O4 142.72(9) 15_556 2 ?
O2 Eu1 O1 76.11(8) . . ?
O8 Eu1 O1 122.17(7) 2 . ?
O6 Eu1 O1 74.95(8) . . ?
O3 Eu1 O1 132.91(7) 2 . ?
O9 Eu1 O1 69.60(7) . . ?
O7 Eu1 O1 144.82(9) 15_556 . ?
O4 Eu1 O1 71.36(7) 2 . ?
O2 Eu1 Mn1 94.05(7) . . ?
O8 Eu1 Mn1 116.27(5) 2 . ?
O6 Eu1 Mn1 115.44(6) . . ?
O3 Eu1 Mn1 91.72(6) 2 . ?
O9 Eu1 Mn1 42.21(7) . . ?
O7 Eu1 Mn1 163.14(6) 15_556 . ?
O4 Eu1 Mn1 41.95(5) 2 . ?
O1 Eu1 Mn1 41.81(5) . . ?
O2 Eu1 S4 158.02(7) . 2 ?
O8 Eu1 S4 20.22(5) 2 2 ?
O6 Eu1 S4 102.57(6) . 2 ?
O3 Eu1 S4 61.70(5) 2 2 ?
O9 Eu1 S4 117.837(17) . 2 ?
O7 Eu1 S4 81.46(7) 15_556 2 ?
O4 Eu1 S4 63.02(5) 2 2 ?
O1 Eu1 S4 125.68(5) . 2 ?
Mn1 Eu1 S4 104.749(15) . 2 ?
O2 Eu1 S2 62.70(5) . . ?
O8 Eu1 S2 102.09(5) 2 . ?
O6 Eu1 S2 19.89(6) . . ?
O3 Eu1 S2 162.27(6) 2 . ?
O9 Eu1 S2 117.10(2) . . ?
O7 Eu1 S2 86.00(7) 15_556 . ?
O4 Eu1 S2 121.44(5) 2 . ?
O1 Eu1 S2 61.34(5) . . ?
Mn1 Eu1 S2 103.141(17) . . ?
S4 Eu1 S2 121.98(2) 2 . ?
O2 Eu1 S3 65.55(7) . 15_556 ?
O8 Eu1 S3 90.91(6) 2 15_556 ?
O6 Eu1 S3 91.91(6) . 15_556 ?
O3 Eu1 S3 67.47(6) 2 15_556 ?
O9 Eu1 S3 100.48(7) . 15_556 ?
O7 Eu1 S3 20.56(6) 15_556 15_556 ?
O4 Eu1 S3 142.92(5) 2 15_556 ?
O1 Eu1 S3 141.27(5) . 15_556 ?
Mn1 Eu1 S3 142.688(15) . 15_556 ?
S4 Eu1 S3 92.48(2) 2 15_556 ?
S2 Eu1 S3 94.80(2) . 15_556 ?
O5 Mn1 O5 49.8(3) 2 . ?
O5 Mn1 O1 86.74(16) 2 2 ?
O5 Mn1 O1 117.69(16) . 2 ?
O5 Mn1 O1 117.69(16) 2 . ?
O5 Mn1 O1 86.74(16) . . ?
O1 Mn1 O1 154.02(11) 2 . ?
O5 Mn1 O4 84.87(16) 2 2 ?
O5 Mn1 O4 117.99(17) . 2 ?
O1 Mn1 O4 94.68(8) 2 2 ?
O1 Mn1 O4 79.88(8) . 2 ?
O5 Mn1 O4 117.99(17) 2 . ?
O5 Mn1 O4 84.88(16) . . ?
O1 Mn1 O4 79.88(8) 2 . ?
O1 Mn1 O4 94.68(8) . . ?
O4 Mn1 O4 155.82(11) 2 . ?
O5 Mn1 O9 155.11(13) 2 . ?
O5 Mn1 O9 155.11(13) . . ?
O1 Mn1 O9 77.01(5) 2 . ?
O1 Mn1 O9 77.01(5) . . ?
O4 Mn1 O9 77.91(5) 2 . ?
O4 Mn1 O9 77.91(5) . . ?
O5 Mn1 Eu1 127.96(16) 2 . ?
O5 Mn1 Eu1 130.52(16) . . ?
O1 Mn1 Eu1 110.87(6) 2 . ?
O1 Mn1 Eu1 47.97(6) . . ?
O4 Mn1 Eu1 46.59(5) 2 . ?
O4 Mn1 Eu1 113.28(6) . . ?
O9 Mn1 Eu1 45.805(8) . . ?
O5 Mn1 Eu1 130.52(16) 2 2 ?
O5 Mn1 Eu1 127.96(16) . 2 ?
O1 Mn1 Eu1 47.97(6) 2 2 ?
O1 Mn1 Eu1 110.86(6) . 2 ?
O4 Mn1 Eu1 113.28(6) 2 2 ?
O4 Mn1 Eu1 46.59(5) . 2 ?
O9 Mn1 Eu1 45.805(8) . 2 ?
Eu1 Mn1 Eu1 91.610(16) . 2 ?
O5 S1 O5' 97.7(3) . . ?
O5 S1 C20 116.9(3) . . ?
O5' S1 C20 111.8(3) . . ?
O5 S1 C1 116.0(3) . . ?
O5' S1 C1 114.3(3) . . ?
C20 S1 C1 100.84(16) . . ?
O6 S2 C5 108.52(15) . . ?
O6 S2 C6 108.84(14) . . ?
C5 S2 C6 104.92(16) . . ?
O6 S2 Eu1 32.26(9) . . ?
C5 S2 Eu1 91.68(10) . . ?
C6 S2 Eu1 87.78(10) . . ?
O7 S3 C10 103.33(15) . . ?
O7 S3 C11 103.51(14) . . ?
C10 S3 C11 99.00(13) . . ?
O7 S3 Eu1 33.48(10) . 16_556 ?
C10 S3 Eu1 124.21(9) . 16_556 ?
C11 S3 Eu1 119.45(10) . 16_556 ?
O8 S4 C16 107.37(14) . . ?
O8 S4 C15 110.15(13) . . ?
C16 S4 C15 103.99(14) . . ?
O8 S4 Eu1 32.61(8) . 2 ?
C16 S4 Eu1 89.97(10) . 2 ?
C15 S4 Eu1 88.77(10) . 2 ?
C21 O1 Mn1 131.1(2) . . ?
C21 O1 Eu1 138.0(2) . . ?
Mn1 O1 Eu1 90.22(7) . . ?
C22 O2 Eu1 137.0(2) . . ?
C23 O3 Eu1 134.75(19) . 2 ?
C24 O4 Mn1 131.2(2) . . ?
C24 O4 Eu1 137.0(2) . 2 ?
Mn1 O4 Eu1 91.47(7) . 2 ?
S1 O5 O5 174.9(5) . 2 ?
S1 O5 Mn1 118.6(3) . . ?
O5 O5 Mn1 65.11(13) 2 . ?
S2 O6 Eu1 127.86(14) . . ?
S3 O7 Eu1 125.95(14) . 16_556 ?
S4 O8 Eu1 127.17(12) . 2 ?
Mn1 O9 Eu1 91.98(7) . . ?
Mn1 O9 Eu1 91.98(7) . 2 ?
Eu1 O9 Eu1 176.03(13) . 2 ?
C2 C1 C21 123.7(3) . . ?
C2 C1 S1 115.4(3) . . ?
C21 C1 S1 120.9(2) . . ?
C3 C2 C1 122.1(4) . . ?
C3 C2 H2A 119.0 . . ?
C1 C2 H2A 119.0 . . ?
C2 C3 C4 116.5(3) . . ?
C2 C3 C25 120.7(4) . . ?
C4 C3 C25 122.8(4) . . ?
C3 C4 C5 123.0(4) . . ?
C3 C4 H4A 118.5 . . ?
C5 C4 H4A 118.5 . . ?
C4 C5 C21 121.1(3) . . ?
C4 C5 S2 114.2(3) . . ?
C21 C5 S2 124.6(2) . . ?
C22 C6 C7 121.0(3) . . ?
C22 C6 S2 125.3(2) . . ?
C7 C6 S2 113.7(3) . . ?
C8 C7 C6 121.8(3) . . ?
C8 C7 H7A 119.1 . . ?
C6 C7 H7A 119.1 . . ?
C9 C8 C7 117.1(3) . . ?
C9 C8 C26 120.0(4) . . ?
C7 C8 C26 122.8(4) . . ?
C8 C9 C10 121.4(3) . . ?
C8 C9 H9A 119.3 . . ?
C10 C9 H9A 119.3 . . ?
C9 C10 C22 122.4(3) . . ?
C9 C10 S3 119.6(3) . . ?
C22 C10 S3 118.0(2) . . ?
C12 C11 C23 122.9(3) . . ?
C12 C11 S3 119.3(2) . . ?
C23 C11 S3 117.8(2) . . ?
C11 C12 C13 121.5(3) . . ?
C11 C12 H12A 119.3 . . ?
C13 C12 H12A 119.3 . . ?
C14 C13 C12 116.5(3) . . ?
C14 C13 C27 123.5(3) . . ?
C12 C13 C27 120.0(3) . . ?
C13 C14 C15 122.4(3) . . ?
C13 C14 H14A 118.8 . . ?
C15 C14 H14A 118.8 . . ?
C14 C15 C23 121.3(3) . . ?
C14 C15 S4 115.1(2) . . ?
C23 C15 S4 123.6(2) . . ?
C17 C16 C24 122.5(3) . . ?
C17 C16 S4 111.7(3) . . ?
C24 C16 S4 125.7(2) . . ?
C18 C17 C16 122.5(3) . . ?
C18 C17 H17A 118.8 . . ?
C16 C17 H17A 118.8 . . ?
C19 C18 C17 115.8(3) . . ?
C19 C18 C28 120.0(3) . . ?
C17 C18 C28 124.1(4) . . ?
C18 C19 C20 123.0(3) . . ?
C18 C19 H19A 118.5 . . ?
C20 C19 H19A 118.5 . . ?
C19 C20 C24 122.1(3) . . ?
C19 C20 S1 115.8(3) . . ?
C24 C20 S1 122.2(2) . . ?
O1 C21 C1 123.2(3) . . ?
O1 C21 C5 123.3(3) . . ?
C1 C21 C5 113.4(3) . . ?
O2 C22 C10 119.7(3) . . ?
O2 C22 C6 124.0(3) . . ?
C10 C22 C6 116.3(3) . . ?
O3 C23 C11 121.2(3) . . ?
O3 C23 C15 123.4(3) . . ?
C11 C23 C15 115.4(3) . . ?
O4 C24 C16 124.4(3) . . ?
O4 C24 C20 121.6(3) . . ?
C16 C24 C20 114.1(3) . . ?
C31 C25 C30 101.5(8) . . ?
C31 C25 C29 119.8(8) . . ?
C30 C25 C29 104.4(6) . . ?
C31 C25 C3 108.9(6) . . ?
C30 C25 C3 111.0(5) . . ?
C29 C25 C3 110.7(5) . . ?
C33 C26 C34 110.8(5) . . ?
C33 C26 C32 110.8(5) . . ?
C34 C26 C32 106.4(4) . . ?
C33 C26 C8 109.3(4) . . ?
C34 C26 C8 109.1(3) . . ?
C32 C26 C8 110.4(4) . . ?
C36 C27 C35 109.8(3) . . ?
C36 C27 C37 108.1(4) . . ?
C35 C27 C37 108.8(4) . . ?
C36 C27 C13 111.5(3) . . ?
C35 C27 C13 109.0(3) . . ?
C37 C27 C13 109.7(3) . . ?
C38 C28 C40 109.9(5) . . ?
C38 C28 C18 112.4(4) . . ?
C40 C28 C18 108.3(3) . . ?
C38 C28 C39 106.2(4) . . ?
C40 C28 C39 109.7(5) . . ?
C18 C28 C39 110.3(3) . . ?
C25 C29 H29A 109.5 . . ?
C25 C29 H29B 109.5 . . ?
H29A C29 H29B 109.5 . . ?
C25 C29 H29C 109.5 . . ?
H29A C29 H29C 109.5 . . ?
H29B C29 H29C 109.5 . . ?
C25 C30 H30A 109.5 . . ?
C25 C30 H30B 109.5 . . ?
H30A C30 H30B 109.5 . . ?
C25 C30 H30C 109.5 . . ?
H30A C30 H30C 109.5 . . ?
H30B C30 H30C 109.5 . . ?
C25 C31 H31A 109.5 . . ?
C25 C31 H31B 109.5 . . ?
H31A C31 H31B 109.5 . . ?
C25 C31 H31C 109.5 . . ?
H31A C31 H31C 109.5 . . ?
H31B C31 H31C 109.5 . . ?
C26 C32 H32A 109.5 . . ?
C26 C32 H32B 109.5 . . ?
H32A C32 H32B 109.5 . . ?
C26 C32 H32C 109.5 . . ?
H32A C32 H32C 109.5 . . ?
H32B C32 H32C 109.5 . . ?
C26 C33 H33A 109.5 . . ?
C26 C33 H33B 109.5 . . ?
H33A C33 H33B 109.5 . . ?
C26 C33 H33C 109.5 . . ?
H33A C33 H33C 109.5 . . ?
H33B C33 H33C 109.5 . . ?
C26 C34 H34A 109.5 . . ?
C26 C34 H34B 109.5 . . ?
H34A C34 H34B 109.5 . . ?
C26 C34 H34C 109.5 . . ?
H34A C34 H34C 109.5 . . ?
H34B C34 H34C 109.5 . . ?
C27 C35 H35A 109.5 . . ?
C27 C35 H35B 109.5 . . ?
H35A C35 H35B 109.5 . . ?
C27 C35 H35C 109.5 . . ?
H35A C35 H35C 109.5 . . ?
H35B C35 H35C 109.5 . . ?
C27 C36 H36A 109.5 . . ?
C27 C36 H36B 109.5 . . ?
H36A C36 H36B 109.5 . . ?
C27 C36 H36C 109.5 . . ?
H36A C36 H36C 109.5 . . ?
H36B C36 H36C 109.5 . . ?
C27 C37 H37A 109.5 . . ?
C27 C37 H37B 109.5 . . ?
H37A C37 H37B 109.5 . . ?
C27 C37 H37C 109.5 . . ?
H37A C37 H37C 109.5 . . ?
H37B C37 H37C 109.5 . . ?
C28 C38 H38A 109.5 . . ?
C28 C38 H38B 109.5 . . ?
H38A C38 H38B 109.5 . . ?
C28 C38 H38C 109.5 . . ?
H38A C38 H38C 109.5 . . ?
H38B C38 H38C 109.5 . . ?
C28 C39 H39A 109.5 . . ?
C28 C39 H39B 109.5 . . ?
H39A C39 H39B 109.5 . . ?
C28 C39 H39C 109.5 . . ?
H39A C39 H39C 109.5 . . ?
H39B C39 H39C 109.5 . . ?
C28 C40 H40A 109.5 . . ?
C28 C40 H40B 109.5 . . ?
H40A C40 H40B 109.5 . . ?
C28 C40 H40C 109.5 . . ?
H40A C40 H40C 109.5 . . ?
H40B C40 H40C 109.5 . . ?

loop_
_geom_bond_atom_site_label_1
_geom_bond_atom_site_label_2
_geom_bond_distance
_geom_bond_site_symmetry_2
_geom_bond_publ_flag
Eu1 O2 2.326(2) . ?
Eu1 O8 2.354(2) 2 ?
Eu1 O6 2.361(2) . ?
Eu1 O3 2.362(2) 2 ?
Eu1 O9 2.3767(2) . ?
Eu1 O7 2.393(2) 15_556 ?
Eu1 O4 2.407(2) 2 ?
Eu1 O1 2.461(2) . ?
Eu1 Mn1 3.3129(5) . ?
Eu1 S4 3.4801(8) 2 ?
Eu1 S2 3.4932(8) . ?
Eu1 S3 3.5116(8) 15_556 ?
Mn1 O5 2.109(5) 2 ?
Mn1 O5 2.109(5) . ?
Mn1 O1 2.208(2) 2 ?
Mn1 O1 2.209(2) . ?
Mn1 O4 2.215(2) 2 ?
Mn1 O4 2.215(2) . ?
Mn1 O9 2.227(3) . ?
Mn1 Eu1 3.3130(5) 2 ?
S1 O5 1.330(5) . ?
S1 O5' 1.383(5) . ?
S1 C20 1.761(4) . ?
S1 C1 1.775(4) . ?
S2 O6 1.505(2) . ?
S2 C5 1.762(4) . ?
S2 C6 1.776(3) . ?
S3 O7 1.524(2) . ?
S3 C10 1.793(3) . ?
S3 C11 1.794(3) . ?
S3 Eu1 3.5113(8) 16_556 ?
S4 O8 1.510(2) . ?
S4 C16 1.779(3) . ?
S4 C15 1.781(3) . ?
S4 Eu1 3.4801(8) 2 ?
O1 C21 1.314(4) . ?
O2 C22 1.309(3) . ?
O3 C23 1.321(3) . ?
O3 Eu1 2.362(2) 2 ?
O4 C24 1.324(3) . ?
O4 Eu1 2.407(2) 2 ?
O5 O5 1.775(10) 2 ?
O7 Eu1 2.393(2) 16_556 ?
O8 Eu1 2.354(2) 2 ?
O9 Eu1 2.3767(2) 2 ?
C1 C2 1.386(4) . ?
C1 C21 1.411(5) . ?
C2 C3 1.367(6) . ?
C2 H2A 0.9500 . ?
C3 C4 1.374(6) . ?
C3 C25 1.530(5) . ?
C4 C5 1.411(5) . ?
C4 H4A 0.9500 . ?
C5 C21 1.422(5) . ?
C6 C22 1.405(4) . ?
C6 C7 1.405(4) . ?
C7 C8 1.392(5) . ?
C7 H7A 0.9500 . ?
C8 C9 1.389(5) . ?
C8 C26 1.539(5) . ?
C9 C10 1.389(4) . ?
C9 H9A 0.9500 . ?
C10 C22 1.399(4) . ?
C11 C12 1.386(4) . ?
C11 C23 1.398(4) . ?
C12 C13 1.393(5) . ?
C12 H12A 0.9500 . ?
C13 C14 1.385(5) . ?
C13 C27 1.543(4) . ?
C14 C15 1.400(4) . ?
C14 H14A 0.9500 . ?
C15 C23 1.409(4) . ?
C16 C17 1.395(4) . ?
C16 C24 1.406(5) . ?
C17 C18 1.379(5) . ?
C17 H17A 0.9500 . ?
C18 C19 1.376(5) . ?
C18 C28 1.533(5) . ?
C19 C20 1.390(4) . ?
C19 H19A 0.9500 . ?
C20 C24 1.416(4) . ?
C25 C31 1.451(13) . ?
C25 C30 1.489(10) . ?
C25 C29 1.506(10) . ?
C26 C33 1.500(8) . ?
C26 C34 1.519(6) . ?
C26 C32 1.535(8) . ?
C27 C36 1.512(6) . ?
C27 C35 1.527(6) . ?
C27 C37 1.542(6) . ?
C28 C38 1.494(8) . ?
C28 C40 1.507(6) . ?
C28 C39 1.539(6) . ?
C29 H29A 0.9800 . ?
C29 H29B 0.9800 . ?
C29 H29C 0.9800 . ?
C30 H30A 0.9800 . ?
C30 H30B 0.9800 . ?
C30 H30C 0.9800 . ?
C31 H31A 0.9800 . ?
C31 H31B 0.9800 . ?
C31 H31C 0.9800 . ?
C32 H32A 0.9800 . ?
C32 H32B 0.9800 . ?
C32 H32C 0.9800 . ?
C33 H33A 0.9800 . ?
C33 H33B 0.9800 . ?
C33 H33C 0.9800 . ?
C34 H34A 0.9800 . ?
C34 H34B 0.9800 . ?
C34 H34C 0.9800 . ?
C35 H35A 0.9800 . ?
C35 H35B 0.9800 . ?
C35 H35C 0.9800 . ?
C36 H36A 0.9800 . ?
C36 H36B 0.9800 . ?
C36 H36C 0.9800 . ?
C37 H37A 0.9800 . ?
C37 H37B 0.9800 . ?
C37 H37C 0.9800 . ?
C38 H38A 0.9800 . ?
C38 H38B 0.9800 . ?
C38 H38C 0.9800 . ?
C39 H39A 0.9800 . ?
C39 H39B 0.9800 . ?
C39 H39C 0.9800 . ?
C40 H40A 0.9800 . ?
C40 H40B 0.9800 . ?
C40 H40C 0.9800 . ?

loop_
_platon_squeeze_void_nr
_platon_squeeze_void_average_x
_platon_squeeze_void_average_y
_platon_squeeze_void_average_z
_platon_squeeze_void_volume
_platon_squeeze_void_count_electrons
_platon_squeeze_void_content
1 -0.066 0.000 -0.001 11479 3419 ' '
